data_7135258
loop_
_publ_author_name
'Mandal, Chhotan'
'Kundu, Abhishek'
'Panda, Sourav'
'Mukherjee, Debabrata'

_publ_section_title
;
 Intriguing Metal-Ligand Interplays Leading to Diverse Al-H-M (M = Mg, Ca)
 Heterobimetallic Hydrides on a Picolyl-Based 3N Ligand
;
_journal_name_full 'Chemical Communications'
_journal_paper_doi 10.1039/D5CC05693D
_journal_year 2025
_chemical_formula_moiety 'C33 H66 Al Ca N5 Si4'
_chemical_formula_sum 'C33 H66 Al Ca N5 Si4'
_chemical_formula_weight 712.32
_space_group_crystal_system orthorhombic
_space_group_IT_number 29
_space_group_name_Hall 'P 2c -2ac'
_space_group_name_H-M_alt 'P c a 21'
_atom_sites_solution_hydrogens mixed
_audit_creation_date 2025-08-20
_audit_creation_method
;
Olex2 1.5
(compiled 2024.02.16 svn.r378c4104 for OlexSys, GUI svn.r6928)
;
_audit_update_record
;
2025-08-21 deposited with the CCDC.	2025-11-27 downloaded from the CCDC.
;
_cell_angle_alpha 90
_cell_angle_beta 90
_cell_angle_gamma 90
_cell_formula_units_Z 4
_cell_length_a 12.6499(12)
_cell_length_b 15.8975(17)
_cell_length_c 20.806(2)
_cell_measurement_reflns_used 9781
_cell_measurement_temperature 100.0
_cell_measurement_theta_max 25.669
_cell_measurement_theta_min 2.340
_cell_volume 4184.1(7)
_computing_cell_refinement 'SAINT V8.40B (?, 2016)'
_computing_data_reduction 'SAINT V8.40B (?, 2016)'
_computing_molecular_graphics 'Olex2 1.5 (Dolomanov et al., 2009)'
_computing_publication_material 'Olex2 1.5 (Dolomanov et al., 2009)'
_computing_structure_refinement 'SHELXL 2019/3 (Sheldrick, 2015)'
_computing_structure_solution 'SHELXT 2014/5 (Sheldrick, 2014)'
_diffrn_ambient_temperature 100.00
_diffrn_measured_fraction_theta_full 0.997
_diffrn_measured_fraction_theta_max 0.997
_diffrn_measurement_device_type 'Bruker D8 VENTURE'
_diffrn_measurement_method '\f and \w scans'
_diffrn_radiation_type MoK\a
_diffrn_radiation_wavelength 0.71073
_diffrn_reflns_av_R_equivalents 0.1044
_diffrn_reflns_av_unetI/netI 0.0565
_diffrn_reflns_Laue_measured_fraction_full 0.997
_diffrn_reflns_Laue_measured_fraction_max 0.997
_diffrn_reflns_limit_h_max 15
_diffrn_reflns_limit_h_min -15
_diffrn_reflns_limit_k_max 18
_diffrn_reflns_limit_k_min -18
_diffrn_reflns_limit_l_max 24
_diffrn_reflns_limit_l_min -24
_diffrn_reflns_number 76575
_diffrn_reflns_point_group_measured_fraction_full 0.997
_diffrn_reflns_point_group_measured_fraction_max 0.997
_diffrn_reflns_theta_full 25.028
_diffrn_reflns_theta_max 25.028
_diffrn_reflns_theta_min 2.057
_exptl_absorpt_coefficient_mu 0.313
_exptl_absorpt_correction_T_max 0.7373
_exptl_absorpt_correction_T_min 0.5783
_exptl_absorpt_correction_type multi-scan
_exptl_absorpt_process_details
;
SADABS-2016/2 (Bruker,2016/2) was used for absorption correction.
wR2(int) was 0.1400 before and 0.1150 after correction.
The Ratio of minimum to maximum transmission is 0.7843.
The \l/2 correction factor is Not present.
;
_exptl_crystal_colour 'clear brownish brown'
_exptl_crystal_colour_lustre clear
_exptl_crystal_colour_modifier brownish
_exptl_crystal_colour_primary brown
_exptl_crystal_density_diffrn 1.131
_exptl_crystal_description block
_exptl_crystal_F_000 1552
_exptl_crystal_size_max 0.0128
_exptl_crystal_size_mid 0.0124
_exptl_crystal_size_min 0.0122
_refine_diff_density_max 0.827
_refine_diff_density_min -0.367
_refine_diff_density_rms 0.111
_refine_ls_abs_structure_details
;
 Flack x determined using 3194 quotients [(I+)-(I-)]/[(I+)+(I-)]
 (Parsons, Flack and Wagner, Acta Cryst. B69 (2013) 249-259).
;
_refine_ls_abs_structure_Flack 0.013(19)
_refine_ls_extinction_method none
_refine_ls_goodness_of_fit_ref 1.142
_refine_ls_hydrogen_treatment mixed
_refine_ls_matrix_type full
_refine_ls_number_parameters 429
_refine_ls_number_reflns 7352
_refine_ls_number_restraints 1
_refine_ls_restrained_S_all 1.142
_refine_ls_R_factor_all 0.0526
_refine_ls_R_factor_gt 0.0479
_refine_ls_shift/su_max 0.000
_refine_ls_shift/su_mean 0.000
_refine_ls_structure_factor_coef Fsqd
_refine_ls_weighting_details 'w=1/[\s^2^(Fo^2^)+(0.0700P)^2^+0.3821P] where P=(Fo^2^+2Fc^2^)/3'
_refine_ls_weighting_scheme calc
_refine_ls_wR_factor_gt 0.1083
_refine_ls_wR_factor_ref 0.1140
_reflns_Friedel_coverage 0.938
_reflns_Friedel_fraction_full 0.996
_reflns_Friedel_fraction_max 0.996
_reflns_number_gt 6853
_reflns_number_total 7352
_reflns_threshold_expression 'I > 2\s(I)'
_cod_data_source_file d5cc05693d2.cif
_cod_data_source_block dmcmdca01_0ma
_cod_database_code 7135258
_shelx_shelxl_version_number 2019/3
_shelx_space_group_comment
;
The symmetry employed for this shelxl refinement is uniquely defined
by the following loop, which should always be used as a source of
symmetry information in preference to the above space-group names.
They are only intended as comments.
;
_olex2_refinement_description
;
1. Fixed Uiso
 At 1.2 times of:
  All C(H) groups, All C(H,H) groups
 At 1.5 times of:
  All C(H,H,H) groups
2.a Secondary CH2 refined with riding coordinates:
 C16(H16B,H16A), C17(H17A,H17B), C18(H18A,H18B), C20(H20A,H20B)
2.b Aromatic/amide H refined with riding coordinates:
 C11(H11), C15(H15), C3(H3), C13(H13), C4(H4), C2(H2)
2.c Idealised Me refined as rotating group:
 C8(H8A,H8B,H8C), C28(H28A,H28B,H28C), C10(H10A,H10B,H10C), C23(H23A,H23B,
 H23C), C24(H24A,H24B,H24C), C27(H27A,H27B,H27C), C29(H29A,H29B,H29C), C26(H26A,
 H26B,H26C), C14(H14A,H14B,H14C), C30(H30A,H30B,H30C), C21(H21A,H21B,H21C),
 C25(H25A,H25B,H25C), C19(H19A,H19B,H19C), C32(H32A,H32B,H32C), C33(H33A,H33B,
 H33C), C31(H31A,H31B,H31C)
;
_olex2_submission_special_instructions 'No special instructions were received'

loop_
_space_group_symop_operation_xyz
'x, y, z'
'-x, -y, z+1/2'
'x+1/2, -y, z'
'-x+1/2, y, z+1/2'

loop_
_atom_site_label
_atom_site_type_symbol
_atom_site_fract_x
_atom_site_fract_y
_atom_site_fract_z
_atom_site_U_iso_or_equiv
_atom_site_adp_type
_atom_site_occupancy
_atom_site_site_symmetry_order
_atom_site_calc_flag
_atom_site_refinement_flags_posn
_atom_site_refinement_flags_adp
_atom_site_refinement_flags_occupancy
_atom_site_disorder_assembly
_atom_site_disorder_group
Ca Ca 0.60086(6) 0.72767(5) 0.45232(4) 0.0232(2) Uani 1 1 d . . . . .
Si02 Si 0.45659(9) 0.62098(7) 0.70616(5) 0.0220(3) Uani 1 1 d . . . . .
Si03 Si 0.56670(9) 0.72136(7) 0.29707(5) 0.0209(3) Uani 1 1 d . . . . .
Si04 Si 0.46159(9) 0.81256(7) 0.69212(5) 0.0248(3) Uani 1 1 d . . . . .
Al1 Al 0.48390(9) 0.70201(7) 0.57463(5) 0.0177(3) Uani 1 1 d . . . . .
Si06 Si 0.56698(9) 0.89888(7) 0.34637(6) 0.0246(3) Uani 1 1 d . . . . .
N007 N 0.5783(3) 0.7933(2) 0.35677(17) 0.0216(7) Uani 1 1 d . . . . .
N008 N 0.4113(3) 0.6446(2) 0.50714(16) 0.0187(7) Uani 1 1 d . . . . .
N009 N 0.6012(3) 0.6376(2) 0.55019(16) 0.0197(7) Uani 1 1 d . . . . .
N00A N 0.4548(3) 0.7115(2) 0.65991(17) 0.0214(8) Uani 1 1 d . . . . .
N00B N 0.7889(3) 0.7196(2) 0.49338(17) 0.0254(8) Uani 1 1 d . . . . .
C5 C 0.3090(3) 0.6548(2) 0.48425(19) 0.0189(8) Uani 1 1 d . . . . .
C9 C 0.1863(3) 0.7115(3) 0.5689(2) 0.0216(8) Uani 1 1 d . . . . .
C11 C 0.1266(3) 0.7776(3) 0.5939(2) 0.0247(9) Uani 1 1 d . . . . .
H11 H 0.086449 0.768603 0.631909 0.030 Uiso 1 1 calc R U . . .
C6 C 0.2453(3) 0.7244(2) 0.5125(2) 0.0207(8) Uani 1 1 d . . . . .
C16 C 0.7048(3) 0.6329(3) 0.58039(19) 0.0221(8) Uani 1 1 d . . . . .
H16B H 0.711463 0.578001 0.602455 0.027 Uiso 1 1 calc R U . . .
H16A H 0.709924 0.677501 0.613469 0.027 Uiso 1 1 calc R U . . .
C15 C 0.5753(3) 0.5757(3) 0.50374(19) 0.0201(8) Uani 1 1 d . . . . .
H15 H 0.624642 0.534338 0.490040 0.024 Uiso 1 1 calc R U . . .
C12 C 0.1242(3) 0.8557(3) 0.5650(2) 0.0275(9) Uani 1 1 d . . . . .
C7 C 0.2404(3) 0.8022(3) 0.4813(2) 0.0230(9) Uani 1 1 d . . . . .
C3 C 0.3319(3) 0.5378(3) 0.41026(19) 0.0233(9) Uani 1 1 d . . . . .
H3 H 0.303666 0.502561 0.377644 0.028 Uiso 1 1 calc R U . . .
C13 C 0.1814(3) 0.8670(3) 0.5081(2) 0.0269(9) Uani 1 1 d . . . . .
H13 H 0.179813 0.920167 0.487297 0.032 Uiso 1 1 calc R U . . .
C1 C 0.4757(3) 0.5795(2) 0.48021(19) 0.0201(8) Uani 1 1 d . . . . .
C4 C 0.2679(3) 0.6034(3) 0.43765(19) 0.0220(8) Uani 1 1 d . . . . .
H4 H 0.197233 0.611180 0.423427 0.026 Uiso 1 1 calc R U . . .
C17 C 0.7966(3) 0.6427(3) 0.5335(2) 0.0237(9) Uani 1 1 d . . . . .
H17A H 0.863589 0.644396 0.558104 0.028 Uiso 1 1 calc R U . . .
H17B H 0.798989 0.592855 0.505049 0.028 Uiso 1 1 calc R U . . .
C8 C 0.2938(3) 0.8153(3) 0.4172(2) 0.0284(9) Uani 1 1 d . . . . .
H8A H 0.263522 0.776553 0.385491 0.043 Uiso 1 1 calc R U . . .
H8B H 0.369694 0.804484 0.421461 0.043 Uiso 1 1 calc R U . . .
H8C H 0.282649 0.873401 0.402956 0.043 Uiso 1 1 calc R U . . .
C2 C 0.4313(3) 0.5263(3) 0.43066(19) 0.0227(9) Uani 1 1 d . . . . .
H2 H 0.473053 0.482803 0.412402 0.027 Uiso 1 1 calc R U . . .
C28 C 0.4482(4) 0.5248(3) 0.6539(2) 0.0299(10) Uani 1 1 d . . . . .
H28A H 0.381899 0.525912 0.629508 0.045 Uiso 1 1 calc R U . . .
H28B H 0.450260 0.474315 0.680835 0.045 Uiso 1 1 calc R U . . .
H28C H 0.508059 0.524103 0.623966 0.045 Uiso 1 1 calc R U . . .
C10 C 0.1829(4) 0.6270(3) 0.6017(2) 0.0305(10) Uani 1 1 d . . . . .
H10A H 0.218398 0.630769 0.643462 0.046 Uiso 1 1 calc R U . . .
H10B H 0.218814 0.585196 0.574880 0.046 Uiso 1 1 calc R U . . .
H10C H 0.109093 0.610127 0.608094 0.046 Uiso 1 1 calc R U . . .
C22 C 0.6325(4) 0.6203(3) 0.3239(2) 0.0275(10) Uani 1 1 d . . . . .
C23 C 0.4267(3) 0.6931(3) 0.2781(2) 0.0296(10) Uani 1 1 d . . . . .
H23A H 0.391418 0.673508 0.317297 0.044 Uiso 1 1 calc R U . . .
H23B H 0.425607 0.648318 0.245787 0.044 Uiso 1 1 calc R U . . .
H23C H 0.389801 0.742675 0.261420 0.044 Uiso 1 1 calc R U . . .
C24 C 0.6315(4) 0.7493(3) 0.2185(2) 0.0332(10) Uani 1 1 d . . . . .
H24A H 0.604449 0.803679 0.203469 0.050 Uiso 1 1 calc R U . . .
H24B H 0.615536 0.705886 0.186515 0.050 Uiso 1 1 calc R U . . .
H24C H 0.708158 0.753054 0.224543 0.050 Uiso 1 1 calc R U . . .
C18 C 0.8154(4) 0.7942(3) 0.5328(2) 0.0292(10) Uani 1 1 d . . . . .
H18A H 0.886945 0.786483 0.551073 0.035 Uiso 1 1 calc R U . . .
H18B H 0.764928 0.797577 0.569067 0.035 Uiso 1 1 calc R U . . .
C20 C 0.8589(4) 0.7118(3) 0.4358(2) 0.0311(10) Uani 1 1 d . . . . .
H20A H 0.846258 0.760998 0.407682 0.037 Uiso 1 1 calc R U . . .
H20B H 0.837290 0.661027 0.411572 0.037 Uiso 1 1 calc R U . . .
C27 C 0.6943(4) 0.9482(3) 0.3185(3) 0.0416(12) Uani 1 1 d . . . . .
H27A H 0.751224 0.933475 0.348456 0.062 Uiso 1 1 calc R U . . .
H27B H 0.686223 1.009449 0.317079 0.062 Uiso 1 1 calc R U . . .
H27C H 0.711875 0.927248 0.275510 0.062 Uiso 1 1 calc R U . . .
C29 C 0.3447(4) 0.6152(3) 0.7642(2) 0.0354(11) Uani 1 1 d . . . . .
H29A H 0.354012 0.658069 0.797604 0.053 Uiso 1 1 calc R U . . .
H29B H 0.343160 0.559335 0.784137 0.053 Uiso 1 1 calc R U . . .
H29C H 0.277965 0.625147 0.741517 0.053 Uiso 1 1 calc R U . . .
C26 C 0.5317(4) 0.9523(3) 0.4243(2) 0.0368(11) Uani 1 1 d . . . . .
H26A H 0.459074 0.937686 0.436286 0.055 Uiso 1 1 calc R U . . .
H26B H 0.537558 1.013380 0.419135 0.055 Uiso 1 1 calc R U . . .
H26C H 0.580241 0.933573 0.458177 0.055 Uiso 1 1 calc R U . . .
C14 C 0.0631(4) 0.9279(3) 0.5940(2) 0.0367(11) Uani 1 1 d . . . . .
H14A H 0.108546 0.958564 0.624054 0.055 Uiso 1 1 calc R U . . .
H14B H 0.001303 0.905985 0.616927 0.055 Uiso 1 1 calc R U . . .
H14C H 0.039767 0.965954 0.559745 0.055 Uiso 1 1 calc R U . . .
C30 C 0.5820(4) 0.6105(3) 0.7537(2) 0.0383(12) Uani 1 1 d . . . . .
H30A H 0.642267 0.606906 0.724263 0.057 Uiso 1 1 calc R U . . .
H30B H 0.578776 0.559499 0.780067 0.057 Uiso 1 1 calc R U . . .
H30C H 0.590358 0.659721 0.781636 0.057 Uiso 1 1 calc R U . . .
C21 C 0.9776(3) 0.7059(3) 0.4491(2) 0.0323(10) Uani 1 1 d . . . . .
H21A H 1.015484 0.697533 0.408474 0.049 Uiso 1 1 calc R U . . .
H21B H 0.991511 0.658387 0.477822 0.049 Uiso 1 1 calc R U . . .
H21C H 1.001842 0.758102 0.469348 0.049 Uiso 1 1 calc R U . . .
C25 C 0.4612(4) 0.9296(3) 0.2882(2) 0.0364(11) Uani 1 1 d . . . . .
H25A H 0.481756 0.912218 0.244802 0.055 Uiso 1 1 calc R U . . .
H25B H 0.451699 0.990793 0.289274 0.055 Uiso 1 1 calc R U . . .
H25C H 0.394796 0.902013 0.300120 0.055 Uiso 1 1 calc R U . . .
C19 C 0.8126(5) 0.8761(4) 0.4964(3) 0.0474(13) Uani 1 1 d . . . . .
H19A H 0.874827 0.880017 0.468507 0.071 Uiso 1 1 calc R U . . .
H19B H 0.812918 0.923096 0.526954 0.071 Uiso 1 1 calc R U . . .
H19C H 0.748360 0.878634 0.470196 0.071 Uiso 1 1 calc R U . . .
C32 C 0.5956(4) 0.8583(3) 0.6782(3) 0.0450(14) Uani 1 1 d . . . . .
H32A H 0.649457 0.819740 0.694847 0.068 Uiso 1 1 calc R U . . .
H32B H 0.601050 0.912458 0.700424 0.068 Uiso 1 1 calc R U . . .
H32C H 0.606495 0.866660 0.632008 0.068 Uiso 1 1 calc R U . . .
C33 C 0.3636(4) 0.8848(3) 0.6544(3) 0.0508(15) Uani 1 1 d . . . . .
H33A H 0.371958 0.883388 0.607564 0.076 Uiso 1 1 calc R U . . .
H33B H 0.375332 0.942174 0.669969 0.076 Uiso 1 1 calc R U . . .
H33C H 0.291915 0.866694 0.665746 0.076 Uiso 1 1 calc R U . . .
C31 C 0.4399(8) 0.8149(4) 0.7801(3) 0.093(3) Uani 1 1 d . . . . .
H31A H 0.364102 0.810223 0.789102 0.139 Uiso 1 1 calc R U . . .
H31B H 0.466713 0.868058 0.797545 0.139 Uiso 1 1 calc R U . . .
H31C H 0.477398 0.767808 0.800102 0.139 Uiso 1 1 calc R U . . .
H22B H 0.622(4) 0.581(4) 0.294(3) 0.042(15) Uiso 1 1 d . . . . .
H22A H 0.702(5) 0.623(4) 0.324(3) 0.063(19) Uiso 1 1 d . . . . .
H22C H 0.598(5) 0.603(4) 0.373(4) 0.07(2) Uiso 1 1 d . . . . .
H H 0.513(4) 0.788(3) 0.541(3) 0.042(15) Uiso 1 1 d . . . . .

loop_
_atom_site_aniso_label
_atom_site_aniso_U_11
_atom_site_aniso_U_22
_atom_site_aniso_U_33
_atom_site_aniso_U_23
_atom_site_aniso_U_13
_atom_site_aniso_U_12
Ca 0.0230(4) 0.0353(5) 0.0113(4) 0.0039(4) -0.0010(3) -0.0002(3)
Si02 0.0252(6) 0.0286(6) 0.0123(5) 0.0035(5) 0.0017(4) 0.0035(5)
Si03 0.0229(6) 0.0301(6) 0.0098(5) 0.0001(5) 0.0002(4) -0.0001(4)
Si04 0.0347(6) 0.0259(6) 0.0136(6) -0.0042(5) -0.0006(5) 0.0012(5)
Al1 0.0201(6) 0.0239(6) 0.0092(6) -0.0005(5) -0.0001(5) -0.0002(5)
Si06 0.0292(6) 0.0255(6) 0.0192(6) 0.0036(5) 0.0013(5) -0.0005(5)
N007 0.0247(18) 0.0283(18) 0.0119(18) 0.0029(13) -0.0016(14) -0.0024(14)
N008 0.0236(16) 0.0219(17) 0.0107(16) 0.0010(13) 0.0018(13) -0.0003(13)
N009 0.0196(16) 0.0265(18) 0.0129(17) -0.0015(14) -0.0008(13) -0.0003(13)
N00A 0.0297(18) 0.0237(19) 0.0108(18) -0.0003(13) 0.0018(14) 0.0011(14)
N00B 0.0227(18) 0.039(2) 0.0142(17) 0.0040(14) 0.0017(14) -0.0015(14)
C5 0.0190(18) 0.027(2) 0.0105(18) 0.0034(16) 0.0003(15) -0.0020(16)
C9 0.0209(19) 0.030(2) 0.014(2) 0.0026(16) -0.0010(16) -0.0010(16)
C11 0.024(2) 0.036(2) 0.014(2) 0.0024(16) 0.0002(17) 0.0020(17)
C6 0.021(2) 0.028(2) 0.014(2) -0.0001(16) -0.0043(16) -0.0017(16)
C16 0.024(2) 0.028(2) 0.0144(19) -0.0008(17) 0.0001(17) 0.0010(16)
C15 0.0230(19) 0.025(2) 0.0127(19) -0.0032(16) 0.0038(15) 0.0008(16)
C12 0.027(2) 0.038(2) 0.017(2) 0.0006(18) -0.0036(17) 0.0064(18)
C7 0.0180(19) 0.033(2) 0.018(2) 0.0018(17) -0.0029(16) -0.0004(17)
C3 0.027(2) 0.030(2) 0.0125(19) -0.0039(16) -0.0014(16) -0.0076(17)
C13 0.030(2) 0.029(2) 0.022(2) 0.0056(18) -0.0015(18) 0.0041(17)
C1 0.025(2) 0.020(2) 0.015(2) 0.0007(16) 0.0034(16) -0.0005(16)
C4 0.0199(18) 0.032(2) 0.0145(19) 0.0022(16) -0.0040(15) -0.0045(16)
C17 0.0176(19) 0.035(2) 0.019(2) 0.0001(17) -0.0011(16) 0.0021(17)
C8 0.031(2) 0.032(2) 0.022(2) 0.0075(19) 0.0022(18) -0.0009(19)
C2 0.033(2) 0.023(2) 0.0121(19) -0.0008(16) 0.0046(16) -0.0033(17)
C28 0.039(2) 0.024(2) 0.027(2) 0.0045(18) 0.0048(19) 0.0001(18)
C10 0.037(3) 0.033(2) 0.021(2) 0.0050(18) 0.0043(19) 0.0016(19)
C22 0.032(3) 0.031(2) 0.020(2) -0.0026(18) -0.0025(19) 0.0014(19)
C23 0.026(2) 0.044(3) 0.018(2) -0.0038(19) -0.0037(18) -0.0016(19)
C24 0.037(3) 0.045(3) 0.017(2) -0.003(2) 0.0060(19) -0.004(2)
C18 0.029(2) 0.036(2) 0.023(2) 0.0003(19) 0.0011(18) -0.0013(19)
C20 0.030(2) 0.049(3) 0.014(2) 0.0029(18) 0.0027(18) -0.0040(19)
C27 0.040(3) 0.034(3) 0.050(3) 0.009(2) 0.009(2) -0.005(2)
C29 0.041(3) 0.038(3) 0.027(2) 0.005(2) 0.017(2) 0.009(2)
C26 0.049(3) 0.029(2) 0.032(3) -0.008(2) -0.002(2) -0.001(2)
C14 0.049(3) 0.041(3) 0.019(2) -0.001(2) 0.003(2) 0.013(2)
C30 0.040(3) 0.055(3) 0.021(3) 0.009(2) -0.006(2) 0.007(2)
C21 0.027(2) 0.051(3) 0.018(2) -0.002(2) 0.0065(19) -0.0053(19)
C25 0.045(3) 0.037(3) 0.027(3) 0.008(2) -0.001(2) 0.011(2)
C19 0.049(3) 0.045(3) 0.048(3) 0.006(3) -0.006(3) -0.004(2)
C32 0.037(3) 0.034(3) 0.064(4) -0.018(3) -0.010(2) 0.000(2)
C33 0.044(3) 0.041(3) 0.068(4) -0.027(3) -0.021(3) 0.015(2)
C31 0.213(11) 0.041(4) 0.025(3) -0.013(3) 0.032(4) -0.015(5)

loop_
_atom_type_symbol
_atom_type_description
_atom_type_scat_dispersion_real
_atom_type_scat_dispersion_imag
_atom_type_scat_source
C C 0.0033 0.0016 'International Tables Vol C Tables 4.2.6.8 and 6.1.1.4'
H H 0.0000 0.0000 'International Tables Vol C Tables 4.2.6.8 and 6.1.1.4'
Al Al 0.0645 0.0514 'International Tables Vol C Tables 4.2.6.8 and 6.1.1.4'
Ca Ca 0.2262 0.3064 'International Tables Vol C Tables 4.2.6.8 and 6.1.1.4'
N N 0.0061 0.0033 'International Tables Vol C Tables 4.2.6.8 and 6.1.1.4'
Si Si 0.0817 0.0704 'International Tables Vol C Tables 4.2.6.8 and 6.1.1.4'

loop_
_geom_angle_atom_site_label_1
_geom_angle_atom_site_label_2
_geom_angle_atom_site_label_3
_geom_angle
_geom_angle_site_symmetry_1
_geom_angle_site_symmetry_3
_geom_angle_publ_flag
Si03 Ca Si06 52.32(3) . . ?
Si03 Ca H22C 48.7(16) . . ?
Si03 Ca H 136.5(14) . . ?
Al1 Ca Si03 141.09(4) . . ?
Al1 Ca Si06 125.48(4) . . ?
Al1 Ca C22 134.84(10) . . ?
Al1 Ca H22C 115.8(16) . . ?
Al1 Ca H 31.9(13) . . ?
Si06 Ca H22C 101.0(16) . . ?
Si06 Ca H 96.8(13) . . ?
N007 Ca Si03 29.23(9) . . ?
N007 Ca Al1 138.80(10) . . ?
N007 Ca Si06 23.11(9) . . ?
N007 Ca N008 116.16(11) . . ?
N007 Ca N009 169.72(12) . . ?
N007 Ca N00B 116.01(12) . . ?
N007 Ca C15 139.14(13) . . ?
N007 Ca C1 118.81(13) . . ?
N007 Ca C22 61.81(12) . . ?
N007 Ca H22C 77.9(16) . . ?
N007 Ca H 116.2(14) . . ?
N008 Ca Si03 105.08(7) . . ?
N008 Ca Al1 37.53(7) . . ?
N008 Ca Si06 119.04(7) . . ?
N008 Ca C22 100.67(11) . . ?
N008 Ca H22C 83.8(16) . . ?
N008 Ca H 59.9(13) . . ?
N009 Ca Si03 142.47(9) . . ?
N009 Ca Al1 38.86(8) . . ?
N009 Ca Si06 162.72(9) . . ?
N009 Ca N008 55.30(10) . . ?
N009 Ca N00B 72.13(11) . . ?
N009 Ca C15 31.73(12) . . ?
N009 Ca C1 50.91(11) . . ?
N009 Ca C22 112.14(12) . . ?
N009 Ca H22C 94.7(16) . . ?
N009 Ca H 66.0(13) . . ?
N00B Ca Si03 117.22(9) . . ?
N00B Ca Al1 99.91(9) . . ?
N00B Ca Si06 111.35(9) . . ?
N00B Ca N008 127.43(11) . . ?
N00B Ca C15 86.12(12) . . ?
N00B Ca C1 113.89(12) . . ?
N00B Ca C22 97.91(12) . . ?
N00B Ca H22C 101.0(15) . . ?
N00B Ca H 101.5(14) . . ?
C15 Ca Si03 110.74(9) . . ?
C15 Ca Al1 58.06(9) . . ?
C15 Ca Si06 159.46(9) . . ?
C15 Ca N008 48.96(11) . . ?
C15 Ca C1 27.78(12) . . ?
C15 Ca C22 82.34(12) . . ?
C15 Ca H22C 63.8(16) . . ?
C15 Ca H 89.8(13) . . ?
C1 Ca Si03 95.80(9) . . ?
C1 Ca Al1 56.27(8) . . ?
C1 Ca Si06 133.31(9) . . ?
C1 Ca N008 28.24(10) . . ?
C1 Ca C22 78.57(12) . . ?
C1 Ca H22C 59.7(16) . . ?
C1 Ca H 85.2(13) . . ?
C22 Ca Si03 34.08(9) . . ?
C22 Ca Si06 84.53(9) . . ?
C22 Ca H22C 19.4(16) . . ?
C22 Ca H 158.5(14) . . ?
H22C Ca H 144(2) . . ?
N00A Si02 C28 110.70(19) . . ?
N00A Si02 C29 113.04(19) . . ?
N00A Si02 C30 112.2(2) . . ?
C29 Si02 C28 107.0(2) . . ?
C29 Si02 C30 107.2(2) . . ?
C30 Si02 C28 106.3(2) . . ?
N007 Si03 C22 108.59(19) . . ?
N007 Si03 C23 113.5(2) . . ?
N007 Si03 C24 116.1(2) . . ?
C23 Si03 C22 105.9(2) . . ?
C23 Si03 C24 106.6(2) . . ?
C24 Si03 C22 105.4(2) . . ?
N00A Si04 C32 110.1(2) . . ?
N00A Si04 C33 111.9(2) . . ?
N00A Si04 C31 113.1(3) . . ?
C33 Si04 C32 107.4(3) . . ?
C31 Si04 C32 106.3(4) . . ?
C31 Si04 C33 107.8(4) . . ?
Ca Al1 H 52(2) . . ?
N008 Al1 Ca 71.06(10) . . ?
N008 Al1 H 101(2) . . ?
N009 Al1 Ca 56.50(11) . . ?
N009 Al1 N008 85.44(15) . . ?
N009 Al1 H 99(2) . . ?
N00A Al1 Ca 157.67(13) . . ?
N00A Al1 N008 131.28(16) . . ?
N00A Al1 N009 118.08(16) . . ?
N00A Al1 H 114(2) . . ?
N007 Si06 C27 112.3(2) . . ?
N007 Si06 C26 110.8(2) . . ?
N007 Si06 C25 113.7(2) . . ?
C27 Si06 C26 106.3(2) . . ?
C25 Si06 C27 107.7(2) . . ?
C25 Si06 C26 105.7(2) . . ?
Si03 N007 Ca 110.07(17) . . ?
Si03 N007 Si06 124.5(2) . . ?
Si06 N007 Ca 125.34(19) . . ?
Al1 N008 Ca 71.41(11) . . ?
C5 N008 Ca 124.8(2) . . ?
C5 N008 Al1 130.2(3) . . ?
C5 N008 C1 118.7(3) . . ?
C1 N008 Ca 73.2(2) . . ?
C1 N008 Al1 111.1(3) . . ?
Al1 N009 Ca 84.64(13) . . ?
C16 N009 Ca 112.6(2) . . ?
C16 N009 Al1 128.6(3) . . ?
C15 N009 Ca 80.9(2) . . ?
C15 N009 Al1 112.4(3) . . ?
C15 N009 C16 117.8(3) . . ?
Si02 N00A Si04 123.5(2) . . ?
Si02 N00A Al1 118.1(2) . . ?
Si04 N00A Al1 116.2(2) . . ?
C17 N00B Ca 107.1(2) . . ?
C17 N00B C20 110.1(3) . . ?
C18 N00B Ca 111.0(3) . . ?
C18 N00B C17 109.5(4) . . ?
C18 N00B C20 112.1(3) . . ?
C20 N00B Ca 106.9(3) . . ?
N008 C5 C6 117.1(3) . . ?
C4 C5 N008 121.8(4) . . ?
C4 C5 C6 121.1(4) . . ?
C11 C9 C6 119.3(4) . . ?
C11 C9 C10 119.1(4) . . ?
C6 C9 C10 121.5(4) . . ?
C9 C11 H11 119.1 . . ?
C12 C11 C9 121.8(4) . . ?
C12 C11 H11 119.1 . . ?
C9 C6 C5 120.5(4) . . ?
C7 C6 C5 119.8(4) . . ?
C7 C6 C9 119.6(4) . . ?
N009 C16 H16B 108.8 . . ?
N009 C16 H16A 108.8 . . ?
N009 C16 C17 113.9(3) . . ?
H16B C16 H16A 107.7 . . ?
C17 C16 H16B 108.8 . . ?
C17 C16 H16A 108.8 . . ?
N009 C15 H15 122.3 . . ?
C1 C15 N009 115.5(4) . . ?
C1 C15 H15 122.3 . . ?
C11 C12 C13 118.3(4) . . ?
C11 C12 C14 121.3(4) . . ?
C13 C12 C14 120.4(4) . . ?
C6 C7 C8 120.9(4) . . ?
C13 C7 C6 119.6(4) . . ?
C13 C7 C8 119.5(4) . . ?
C4 C3 H3 119.9 . . ?
C2 C3 H3 119.9 . . ?
C2 C3 C4 120.1(4) . . ?
C12 C13 H13 119.3 . . ?
C7 C13 C12 121.5(4) . . ?
C7 C13 H13 119.3 . . ?
N008 C1 C2 118.7(3) . . ?
C15 C1 N008 114.9(4) . . ?
C15 C1 C2 126.4(4) . . ?
C5 C4 C3 120.0(4) . . ?
C5 C4 H4 120.0 . . ?
C3 C4 H4 120.0 . . ?
N00B C17 C16 113.2(3) . . ?
N00B C17 H17A 108.9 . . ?
N00B C17 H17B 108.9 . . ?
C16 C17 H17A 108.9 . . ?
C16 C17 H17B 108.9 . . ?
H17A C17 H17B 107.7 . . ?
C7 C8 H8A 109.5 . . ?
C7 C8 H8B 109.5 . . ?
C7 C8 H8C 109.5 . . ?
H8A C8 H8B 109.5 . . ?
H8A C8 H8C 109.5 . . ?
H8B C8 H8C 109.5 . . ?
C3 C2 C1 120.7(4) . . ?
C3 C2 H2 119.6 . . ?
C1 C2 H2 119.6 . . ?
Si02 C28 H28A 109.5 . . ?
Si02 C28 H28B 109.5 . . ?
Si02 C28 H28C 109.5 . . ?
H28A C28 H28B 109.5 . . ?
H28A C28 H28C 109.5 . . ?
H28B C28 H28C 109.5 . . ?
C9 C10 H10A 109.5 . . ?
C9 C10 H10B 109.5 . . ?
C9 C10 H10C 109.5 . . ?
H10A C10 H10B 109.5 . . ?
H10A C10 H10C 109.5 . . ?
H10B C10 H10C 109.5 . . ?
Ca C22 H22B 160(4) . . ?
Ca C22 H22A 95(5) . . ?
Ca C22 H22C 48(3) . . ?
Si03 C22 Ca 74.84(15) . . ?
Si03 C22 H22B 109(4) . . ?
Si03 C22 H22A 113(4) . . ?
Si03 C22 H22C 107(3) . . ?
H22B C22 H22A 101(5) . . ?
H22B C22 H22C 114(5) . . ?
H22A C22 H22C 113(6) . . ?
Si03 C23 H23A 109.5 . . ?
Si03 C23 H23B 109.5 . . ?
Si03 C23 H23C 109.5 . . ?
H23A C23 H23B 109.5 . . ?
H23A C23 H23C 109.5 . . ?
H23B C23 H23C 109.5 . . ?
Si03 C24 H24A 109.5 . . ?
Si03 C24 H24B 109.5 . . ?
Si03 C24 H24C 109.5 . . ?
H24A C24 H24B 109.5 . . ?
H24A C24 H24C 109.5 . . ?
H24B C24 H24C 109.5 . . ?
N00B C18 H18A 108.7 . . ?
N00B C18 H18B 108.7 . . ?
N00B C18 C19 114.2(4) . . ?
H18A C18 H18B 107.6 . . ?
C19 C18 H18A 108.7 . . ?
C19 C18 H18B 108.7 . . ?
N00B C20 H20A 108.2 . . ?
N00B C20 H20B 108.2 . . ?
N00B C20 C21 116.2(4) . . ?
H20A C20 H20B 107.4 . . ?
C21 C20 H20A 108.2 . . ?
C21 C20 H20B 108.2 . . ?
Si06 C27 H27A 109.5 . . ?
Si06 C27 H27B 109.5 . . ?
Si06 C27 H27C 109.5 . . ?
H27A C27 H27B 109.5 . . ?
H27A C27 H27C 109.5 . . ?
H27B C27 H27C 109.5 . . ?
Si02 C29 H29A 109.5 . . ?
Si02 C29 H29B 109.5 . . ?
Si02 C29 H29C 109.5 . . ?
H29A C29 H29B 109.5 . . ?
H29A C29 H29C 109.5 . . ?
H29B C29 H29C 109.5 . . ?
Si06 C26 H26A 109.5 . . ?
Si06 C26 H26B 109.5 . . ?
Si06 C26 H26C 109.5 . . ?
H26A C26 H26B 109.5 . . ?
H26A C26 H26C 109.5 . . ?
H26B C26 H26C 109.5 . . ?
C12 C14 H14A 109.5 . . ?
C12 C14 H14B 109.5 . . ?
C12 C14 H14C 109.5 . . ?
H14A C14 H14B 109.5 . . ?
H14A C14 H14C 109.5 . . ?
H14B C14 H14C 109.5 . . ?
Si02 C30 H30A 109.5 . . ?
Si02 C30 H30B 109.5 . . ?
Si02 C30 H30C 109.5 . . ?
H30A C30 H30B 109.5 . . ?
H30A C30 H30C 109.5 . . ?
H30B C30 H30C 109.5 . . ?
C20 C21 H21A 109.5 . . ?
C20 C21 H21B 109.5 . . ?
C20 C21 H21C 109.5 . . ?
H21A C21 H21B 109.5 . . ?
H21A C21 H21C 109.5 . . ?
H21B C21 H21C 109.5 . . ?
Si06 C25 H25A 109.5 . . ?
Si06 C25 H25B 109.5 . . ?
Si06 C25 H25C 109.5 . . ?
H25A C25 H25B 109.5 . . ?
H25A C25 H25C 109.5 . . ?
H25B C25 H25C 109.5 . . ?
C18 C19 H19A 109.5 . . ?
C18 C19 H19B 109.5 . . ?
C18 C19 H19C 109.5 . . ?
H19A C19 H19B 109.5 . . ?
H19A C19 H19C 109.5 . . ?
H19B C19 H19C 109.5 . . ?
Si04 C32 H32A 109.5 . . ?
Si04 C32 H32B 109.5 . . ?
Si04 C32 H32C 109.5 . . ?
H32A C32 H32B 109.5 . . ?
H32A C32 H32C 109.5 . . ?
H32B C32 H32C 109.5 . . ?
Si04 C33 H33A 109.5 . . ?
Si04 C33 H33B 109.5 . . ?
Si04 C33 H33C 109.5 . . ?
H33A C33 H33B 109.5 . . ?
H33A C33 H33C 109.5 . . ?
H33B C33 H33C 109.5 . . ?
Si04 C31 H31A 109.5 . . ?
Si04 C31 H31B 109.5 . . ?
Si04 C31 H31C 109.5 . . ?
H31A C31 H31B 109.5 . . ?
H31A C31 H31C 109.5 . . ?
H31B C31 H31C 109.5 . . ?

loop_
_geom_bond_atom_site_label_1
_geom_bond_atom_site_label_2
_geom_bond_distance
_geom_bond_site_symmetry_2
_geom_bond_publ_flag
Ca Si03 3.2606(14) . ?
Ca Al1 2.9717(15) . ?
Ca Si06 3.5288(14) . ?
Ca N007 2.264(4) . ?
Ca N008 2.965(3) . ?
Ca N009 2.489(3) . ?
Ca N00B 2.531(4) . ?
Ca C15 2.662(4) . ?
Ca C1 2.897(4) . ?
Ca C22 3.196(5) . ?
Ca H22C 2.57(7) . ?
Ca H 2.35(6) . ?
Si02 N00A 1.731(4) . ?
Si02 C28 1.879(5) . ?
Si02 C29 1.864(5) . ?
Si02 C30 1.877(5) . ?
Si03 N007 1.695(4) . ?
Si03 C22 1.893(5) . ?
Si03 C23 1.868(4) . ?
Si03 C24 1.882(5) . ?
Si04 N00A 1.743(4) . ?
Si04 C32 1.867(5) . ?
Si04 C33 1.863(5) . ?
Si04 C31 1.850(6) . ?
Al1 N008 1.910(4) . ?
Al1 N009 1.873(4) . ?
Al1 N00A 1.818(4) . ?
Al1 H 1.58(5) . ?
Si06 N007 1.698(4) . ?
Si06 C27 1.883(5) . ?
Si06 C26 1.885(5) . ?
Si06 C25 1.869(5) . ?
N008 C5 1.389(5) . ?
N008 C1 1.432(5) . ?
N009 C16 1.456(5) . ?
N009 C15 1.418(5) . ?
N00B C17 1.484(6) . ?
N00B C18 1.480(6) . ?
N00B C20 1.494(6) . ?
C5 C6 1.489(6) . ?
C5 C4 1.369(6) . ?
C9 C11 1.395(6) . ?
C9 C6 1.406(6) . ?
C9 C10 1.507(6) . ?
C11 H11 0.9500 . ?
C11 C12 1.381(6) . ?
C6 C7 1.398(6) . ?
C16 H16B 0.9900 . ?
C16 H16A 0.9900 . ?
C16 C17 1.524(5) . ?
C15 H15 0.9500 . ?
C15 C1 1.354(6) . ?
C12 C13 1.398(6) . ?
C12 C14 1.510(6) . ?
C7 C13 1.389(6) . ?
C7 C8 1.509(6) . ?
C3 H3 0.9500 . ?
C3 C4 1.438(6) . ?
C3 C2 1.339(6) . ?
C13 H13 0.9500 . ?
C1 C2 1.447(6) . ?
C4 H4 0.9500 . ?
C17 H17A 0.9900 . ?
C17 H17B 0.9900 . ?
C8 H8A 0.9800 . ?
C8 H8B 0.9800 . ?
C8 H8C 0.9800 . ?
C2 H2 0.9500 . ?
C28 H28A 0.9800 . ?
C28 H28B 0.9800 . ?
C28 H28C 0.9800 . ?
C10 H10A 0.9800 . ?
C10 H10B 0.9800 . ?
C10 H10C 0.9800 . ?
C22 H22B 0.90(6) . ?
C22 H22A 0.89(7) . ?
C22 H22C 1.15(8) . ?
C23 H23A 0.9800 . ?
C23 H23B 0.9800 . ?
C23 H23C 0.9800 . ?
C24 H24A 0.9800 . ?
C24 H24B 0.9800 . ?
C24 H24C 0.9800 . ?
C18 H18A 0.9900 . ?
C18 H18B 0.9900 . ?
C18 C19 1.507(7) . ?
C20 H20A 0.9900 . ?
C20 H20B 0.9900 . ?
C20 C21 1.530(6) . ?
C27 H27A 0.9800 . ?
C27 H27B 0.9800 . ?
C27 H27C 0.9800 . ?
C29 H29A 0.9800 . ?
C29 H29B 0.9800 . ?
C29 H29C 0.9800 . ?
C26 H26A 0.9800 . ?
C26 H26B 0.9800 . ?
C26 H26C 0.9800 . ?
C14 H14A 0.9800 . ?
C14 H14B 0.9800 . ?
C14 H14C 0.9800 . ?
C30 H30A 0.9800 . ?
C30 H30B 0.9800 . ?
C30 H30C 0.9800 . ?
C21 H21A 0.9800 . ?
C21 H21B 0.9800 . ?
C21 H21C 0.9800 . ?
C25 H25A 0.9800 . ?
C25 H25B 0.9800 . ?
C25 H25C 0.9800 . ?
C19 H19A 0.9800 . ?
C19 H19B 0.9800 . ?
C19 H19C 0.9800 . ?
C32 H32A 0.9800 . ?
C32 H32B 0.9800 . ?
C32 H32C 0.9800 . ?
C33 H33A 0.9800 . ?
C33 H33B 0.9800 . ?
C33 H33C 0.9800 . ?
C31 H31A 0.9800 . ?
C31 H31B 0.9800 . ?
C31 H31C 0.9800 . ?

loop_
_geom_torsion_atom_site_label_1
_geom_torsion_atom_site_label_2
_geom_torsion_atom_site_label_3
_geom_torsion_atom_site_label_4
_geom_torsion
_geom_torsion_site_symmetry_1
_geom_torsion_site_symmetry_2
_geom_torsion_site_symmetry_3
_geom_torsion_site_symmetry_4
_geom_torsion_publ_flag
Ca Al1 N009 C16 114.8(4) . . . . ?
Ca Al1 N009 C15 -77.8(3) . . . . ?
Ca Al1 N00A Si02 -116.2(3) . . . . ?
Ca Al1 N00A Si04 47.5(4) . . . . ?
Ca N008 C5 C6 -89.9(4) . . . . ?
Ca N008 C5 C4 89.9(4) . . . . ?
Ca N008 C1 C15 57.0(3) . . . . ?
Ca N008 C1 C2 -121.5(3) . . . . ?
Ca N009 C16 C17 -29.3(4) . . . . ?
Ca N009 C15 C1 -73.4(3) . . . . ?
Ca N00B C17 C16 -46.0(4) . . . . ?
Ca N00B C18 C19 -63.4(4) . . . . ?
Ca N00B C20 C21 180.0(3) . . . . ?
Al1 N008 C5 C6 4.6(5) . . . . ?
Al1 N008 C5 C4 -175.6(3) . . . . ?
Al1 N008 C1 C15 -4.8(4) . . . . ?
Al1 N008 C1 C2 176.7(3) . . . . ?
Al1 N009 C16 C17 -131.0(3) . . . . ?
Al1 N009 C15 C1 6.9(4) . . . . ?
N007 Si03 C22 Ca 16.09(16) . . . . ?
N008 Al1 N009 Ca 70.26(12) . . . . ?
N008 Al1 N009 C16 -175.0(4) . . . . ?
N008 Al1 N009 C15 -7.5(3) . . . . ?
N008 Al1 N00A Si02 63.8(3) . . . . ?
N008 Al1 N00A Si04 -132.5(2) . . . . ?
N008 C5 C6 C9 -87.0(5) . . . . ?
N008 C5 C6 C7 95.7(5) . . . . ?
N008 C5 C4 C3 -1.1(6) . . . . ?
N008 C1 C2 C3 0.1(6) . . . . ?
N009 Al1 N00A Si02 -46.6(3) . . . . ?
N009 Al1 N00A Si04 117.1(2) . . . . ?
N009 C16 C17 N00B 53.1(5) . . . . ?
N009 C15 C1 N008 -1.3(5) . . . . ?
N009 C15 C1 C2 177.1(4) . . . . ?
N00A Al1 N009 Ca -154.71(14) . . . . ?
N00A Al1 N009 C16 -39.9(4) . . . . ?
N00A Al1 N009 C15 127.5(3) . . . . ?
C5 N008 C1 C15 177.9(3) . . . . ?
C5 N008 C1 C2 -0.6(5) . . . . ?
C5 C6 C7 C13 -179.6(4) . . . . ?
C5 C6 C7 C8 3.6(6) . . . . ?
C9 C11 C12 C13 1.8(7) . . . . ?
C9 C11 C12 C14 -177.3(4) . . . . ?
C9 C6 C7 C13 3.0(6) . . . . ?
C9 C6 C7 C8 -173.7(4) . . . . ?
C11 C9 C6 C5 -179.3(4) . . . . ?
C11 C9 C6 C7 -2.0(6) . . . . ?
C11 C12 C13 C7 -0.8(6) . . . . ?
C6 C5 C4 C3 178.7(4) . . . . ?
C6 C9 C11 C12 -0.4(6) . . . . ?
C6 C7 C13 C12 -1.6(6) . . . . ?
C16 N009 C15 C1 175.8(4) . . . . ?
C15 N009 C16 C17 62.1(5) . . . . ?
C15 C1 C2 C3 -178.2(4) . . . . ?
C1 N008 C5 C6 -178.7(3) . . . . ?
C1 N008 C5 C4 1.1(5) . . . . ?
C4 C5 C6 C9 93.2(5) . . . . ?
C4 C5 C6 C7 -84.2(5) . . . . ?
C4 C3 C2 C1 -0.1(6) . . . . ?
C17 N00B C18 C19 178.6(4) . . . . ?
C17 N00B C20 C21 -64.1(5) . . . . ?
C8 C7 C13 C12 175.2(4) . . . . ?
C2 C3 C4 C5 0.6(6) . . . . ?
C28 Si02 N00A Si04 -179.9(2) . . . . ?
C28 Si02 N00A Al1 -17.4(3) . . . . ?
C10 C9 C11 C12 -178.1(4) . . . . ?
C10 C9 C6 C5 -1.7(6) . . . . ?
C10 C9 C6 C7 175.6(4) . . . . ?
C22 Si03 N007 Ca -23.7(2) . . . . ?
C22 Si03 N007 Si06 159.7(3) . . . . ?
C23 Si03 N007 Ca 93.8(2) . . . . ?
C23 Si03 N007 Si06 -82.8(3) . . . . ?
C23 Si03 C22 Ca -106.13(16) . . . . ?
C24 Si03 N007 Ca -142.1(2) . . . . ?
C24 Si03 N007 Si06 41.2(3) . . . . ?
C24 Si03 C22 Ca 141.08(17) . . . . ?
C18 N00B C17 C16 74.5(4) . . . . ?
C18 N00B C20 C21 58.1(5) . . . . ?
C20 N00B C17 C16 -161.8(3) . . . . ?
C20 N00B C18 C19 56.1(5) . . . . ?
C27 Si06 N007 Ca 100.3(3) . . . . ?
C27 Si06 N007 Si03 -83.6(3) . . . . ?
C29 Si02 N00A Si04 60.1(3) . . . . ?
C29 Si02 N00A Al1 -137.5(3) . . . . ?
C26 Si06 N007 Ca -18.3(3) . . . . ?
C26 Si06 N007 Si03 157.8(3) . . . . ?
C14 C12 C13 C7 178.3(4) . . . . ?
C30 Si02 N00A Si04 -61.3(3) . . . . ?
C30 Si02 N00A Al1 101.2(3) . . . . ?
C25 Si06 N007 Ca -137.1(2) . . . . ?
C25 Si06 N007 Si03 39.0(3) . . . . ?
C32 Si04 N00A Si02 105.4(3) . . . . ?
C32 Si04 N00A Al1 -57.3(3) . . . . ?
C33 Si04 N00A Si02 -135.2(3) . . . . ?
C33 Si04 N00A Al1 62.0(3) . . . . ?
C31 Si04 N00A Si02 -13.3(5) . . . . ?
C31 Si04 N00A Al1 -176.0(4) . . . . ?
